data_1506030
loop_
_publ_author_name
'Ichikawa, Junji'
'Kaneko, Mikio'
'Yokota, Misaki'
'Itonaga, Masaaki'
'Yokoyama, Takaharu'

_publ_section_title
;
 Friedel-Crafts-type cyclization of 2,2-difluorovinyl ketones via
 alpha-fluorocarbocations and its application in domino cyclizations.
;
_journal_issue 15
_journal_name_full 'Organic letters'
_journal_page_first 3167
_journal_page_last 3170
_journal_paper_doi 10.1021/ol060912r
_journal_volume 8
_journal_year 2006
_chemical_formula_sum 'C24 H20 N2'
_chemical_formula_weight 336.42
_chemical_name_systematic ?
_space_group_IT_number 14
_symmetry_space_group_name_Hall '-P 2yab'
_symmetry_space_group_name_H-M 'P 1 21/a 1'
_atom_sites_solution_hydrogens geom
_atom_sites_solution_primary direct
_atom_sites_solution_secondary difmap
_audit_creation_method SHELXL-97
_cell_angle_alpha 90.00
_cell_angle_beta 102.500(10)
_cell_angle_gamma 90.00
_cell_formula_units_Z 4
_cell_length_a 8.314(2)
_cell_length_b 20.0240(10)
_cell_length_c 10.9690(10)
_cell_measurement_temperature 293(2)
_cell_volume 1782.8(5)
_computing_structure_refinement 'SHELXL-97 (Sheldrick, 1997)'
_computing_structure_solution 'SHELXS-97 (Sheldrick, 1990)'
_diffrn_ambient_temperature 293(2)
_diffrn_measured_fraction_theta_full 1.000
_diffrn_measured_fraction_theta_max 1.000
_diffrn_radiation_monochromator graphite
_diffrn_radiation_source 'fine-focus sealed tube'
_diffrn_radiation_type CuK\a
_diffrn_radiation_wavelength 1.54180
_diffrn_reflns_av_R_equivalents 0.0184
_diffrn_reflns_av_sigmaI/netI 0.0284
_diffrn_reflns_limit_h_max 9
_diffrn_reflns_limit_h_min 0
_diffrn_reflns_limit_k_max 22
_diffrn_reflns_limit_k_min 0
_diffrn_reflns_limit_l_max 12
_diffrn_reflns_limit_l_min -12
_diffrn_reflns_number 2858
_diffrn_reflns_theta_full 60.06
_diffrn_reflns_theta_max 60.06
_diffrn_reflns_theta_min 4.13
_exptl_absorpt_coefficient_mu 0.565
_exptl_absorpt_correction_T_max 0.8954
_exptl_absorpt_correction_T_min 0.8489
_exptl_crystal_density_diffrn 1.253
_exptl_crystal_density_method 'not measured'
_exptl_crystal_F_000 712
_exptl_crystal_size_max 0.30
_exptl_crystal_size_mid 0.20
_exptl_crystal_size_min 0.20
_refine_diff_density_max 0.119
_refine_diff_density_min -0.222
_refine_diff_density_rms 0.041
_refine_ls_extinction_method none
_refine_ls_goodness_of_fit_ref 1.057
_refine_ls_hydrogen_treatment mixed
_refine_ls_matrix_type full
_refine_ls_number_parameters 315
_refine_ls_number_reflns 2651
_refine_ls_number_restraints 0
_refine_ls_restrained_S_all 1.057
_refine_ls_R_factor_all 0.0667
_refine_ls_R_factor_gt 0.0441
_refine_ls_shift/su_max 0.000
_refine_ls_shift/su_mean 0.000
_refine_ls_structure_factor_coef Fsqd
_refine_ls_weighting_details 'calc w=1/[\s^2^(Fo^2^)+(0.0691P)^2^+0.1593P] where P=(Fo^2^+2Fc^2^)/3'
_refine_ls_weighting_scheme calc
_refine_ls_wR_factor_gt 0.1163
_refine_ls_wR_factor_ref 0.1274
_reflns_number_gt 1994
_reflns_number_total 2651
_reflns_threshold_expression >2sigma(I)
_cod_data_source_file ol060912rsi20060414_101733.cif
_cod_data_source_block cif
_cod_database_code 1506030

loop_
_symmetry_equiv_pos_as_xyz
'x, y, z'
'-x+1/2, y+1/2, -z'
'-x, -y, -z'
'x-1/2, -y-1/2, z'

loop_
_atom_site_label
_atom_site_type_symbol
_atom_site_fract_x
_atom_site_fract_y
_atom_site_fract_z
_atom_site_U_iso_or_equiv
_atom_site_adp_type
_atom_site_occupancy
_atom_site_symmetry_multiplicity
_atom_site_calc_flag
N1 N 0.3229(2) 0.21292(8) 0.00207(14) 0.0480(4) Uani 1 1 d
N2 N 0.3785(2) 0.16137(8) 0.08087(14) 0.0494(4) Uani 1 1 d
C3 C 0.4467(3) 0.18988(10) 0.18941(17) 0.0475(5) Uani 1 1 d
C4 C 0.3553(3) 0.27350(9) 0.06078(17) 0.0469(5) Uani 1 1 d
C5 C 0.5178(3) 0.14736(10) 0.29748(19) 0.0520(5) Uani 1 1 d
C6 C 0.2505(3) 0.19579(10) -0.12437(17) 0.0474(5) Uani 1 1 d
C7 C 0.2939(3) 0.22925(12) -0.2223(2) 0.0580(6) Uani 1 1 d
C8 C 0.4944(3) 0.31542(11) 0.27040(19) 0.0546(6) Uani 1 1 d
C9 C 0.4359(3) 0.25974(10) 0.18100(17) 0.0486(5) Uani 1 1 d
C10 C 0.3047(3) 0.34126(10) 0.01819(17) 0.0480(5) Uani 1 1 d
C11 C 0.5823(3) 0.08512(12) 0.2793(2) 0.0631(6) Uani 1 1 d
C12 C 0.5332(3) 0.37680(11) 0.19933(19) 0.0552(6) Uani 1 1 d
C13 C 0.1762(3) 0.35633(12) -0.0815(2) 0.0568(6) Uani 1 1 d
C14 C 0.3895(3) 0.39338(10) 0.09185(18) 0.0520(5) Uani 1 1 d
C15 C 0.5205(4) 0.16782(13) 0.4180(2) 0.0688(7) Uani 1 1 d
C16 C 0.1404(3) 0.14339(11) -0.1467(2) 0.0561(6) Uani 1 1 d
C17 C 0.1302(3) 0.42186(12) -0.1099(2) 0.0661(7) Uani 1 1 d
C18 C 0.3413(3) 0.45848(11) 0.0599(2) 0.0621(6) Uani 1 1 d
C19 C 0.5929(4) 0.43426(13) 0.2879(3) 0.0708(7) Uani 1 1 d
C20 C 0.2254(4) 0.21046(14) -0.3430(2) 0.0724(7) Uani 1 1 d
C21 C 0.2124(4) 0.47280(13) -0.0396(2) 0.0688(7) Uani 1 1 d
C22 C 0.6466(4) 0.04503(14) 0.3805(3) 0.0786(8) Uani 1 1 d
C23 C 0.6477(4) 0.06607(14) 0.4999(3) 0.0879(10) Uani 1 1 d
C24 C 0.0727(4) 0.12495(13) -0.2679(2) 0.0729(8) Uani 1 1 d
C25 C 0.1142(4) 0.15801(14) -0.3663(2) 0.0791(8) Uani 1 1 d
C26 C 0.5843(4) 0.12745(15) 0.5193(2) 0.0892(10) Uani 1 1 d
H1 H 0.407(3) 0.3251(10) 0.3205(19) 0.054(6) Uiso 1 1 d
H2 H 0.602(3) 0.3026(11) 0.332(2) 0.060(6) Uiso 1 1 d
H3 H 0.686(3) 0.4184(14) 0.358(3) 0.088(8) Uiso 1 1 d
H11 H 0.255(3) 0.2323(12) -0.412(2) 0.078(8) Uiso 1 1 d
H12 H 0.376(3) 0.2650(12) -0.203(2) 0.068(7) Uiso 1 1 d
H4 H 0.627(3) 0.3627(11) 0.163(2) 0.064(7) Uiso 1 1 d
H16 H 0.586(3) 0.0709(12) 0.195(2) 0.066(7) Uiso 1 1 d
H5 H 0.632(3) 0.4739(14) 0.247(2) 0.086(8) Uiso 1 1 d
H13 H 0.111(3) 0.1221(11) -0.072(2) 0.066(7) Uiso 1 1 d
H17 H 0.470(3) 0.2100(13) 0.432(2) 0.070(7) Uiso 1 1 d
H6 H 0.396(4) 0.4941(14) 0.111(3) 0.092(9) Uiso 1 1 d
H7 H 0.117(3) 0.3198(11) -0.131(2) 0.057(6) Uiso 1 1 d
H18 H 0.583(3) 0.1427(13) 0.605(3) 0.091(9) Uiso 1 1 d
H8 H 0.031(3) 0.4294(12) -0.176(2) 0.074(7) Uiso 1 1 d
H14 H -0.012(4) 0.0859(15) -0.278(3) 0.103(9) Uiso 1 1 d
H15 H 0.070(3) 0.1446(13) -0.455(3) 0.093(9) Uiso 1 1 d
H19 H 0.688(3) 0.0012(14) 0.366(2) 0.080(8) Uiso 1 1 d
H9 H 0.500(4) 0.4496(14) 0.324(2) 0.092(10) Uiso 1 1 d
H20 H 0.691(4) 0.0384(14) 0.576(3) 0.106(10) Uiso 1 1 d
H10 H 0.178(3) 0.5206(14) -0.062(2) 0.083(8) Uiso 1 1 d

loop_
_atom_site_aniso_label
_atom_site_aniso_U_11
_atom_site_aniso_U_22
_atom_site_aniso_U_33
_atom_site_aniso_U_23
_atom_site_aniso_U_13
_atom_site_aniso_U_12
N1 0.0614(11) 0.0435(9) 0.0364(9) 0.0002(7) 0.0044(8) -0.0006(8)
N2 0.0636(11) 0.0429(9) 0.0393(9) 0.0034(7) 0.0061(8) 0.0003(8)
C3 0.0529(12) 0.0486(12) 0.0386(11) 0.0002(9) 0.0044(9) -0.0017(9)
C4 0.0550(13) 0.0436(11) 0.0407(11) -0.0020(8) 0.0075(9) -0.0011(9)
C5 0.0587(13) 0.0467(12) 0.0464(12) 0.0036(9) 0.0022(10) -0.0055(10)
C6 0.0596(13) 0.0452(11) 0.0349(11) -0.0015(8) 0.0045(9) 0.0052(10)
C7 0.0694(15) 0.0582(14) 0.0456(12) 0.0057(10) 0.0108(11) 0.0005(12)
C8 0.0688(15) 0.0503(12) 0.0402(12) -0.0038(9) 0.0020(11) 0.0029(11)
C9 0.0581(13) 0.0476(12) 0.0373(10) 0.0004(8) 0.0044(9) 0.0013(9)
C10 0.0566(13) 0.0473(12) 0.0401(11) 0.0021(9) 0.0105(9) 0.0014(9)
C11 0.0685(15) 0.0561(14) 0.0614(15) 0.0033(12) 0.0071(12) -0.0004(12)
C12 0.0636(14) 0.0523(13) 0.0471(12) -0.0060(9) 0.0066(10) -0.0001(11)
C13 0.0630(14) 0.0553(13) 0.0495(12) 0.0037(10) 0.0061(11) 0.0014(11)
C14 0.0640(14) 0.0464(12) 0.0467(11) -0.0012(9) 0.0140(10) -0.0005(10)
C15 0.100(2) 0.0578(15) 0.0439(13) 0.0024(11) 0.0042(12) -0.0003(14)
C16 0.0747(15) 0.0457(12) 0.0448(12) -0.0014(9) 0.0060(11) -0.0011(11)
C17 0.0722(16) 0.0612(15) 0.0600(14) 0.0116(12) 0.0038(12) 0.0103(12)
C18 0.0833(18) 0.0449(13) 0.0575(14) -0.0002(10) 0.0142(13) -0.0003(12)
C19 0.087(2) 0.0556(15) 0.0628(16) -0.0080(12) 0.0016(15) -0.0090(14)
C20 0.101(2) 0.0758(17) 0.0404(13) 0.0090(12) 0.0140(13) 0.0115(15)
C21 0.0920(19) 0.0491(14) 0.0647(15) 0.0101(11) 0.0159(13) 0.0095(13)
C22 0.0837(19) 0.0559(16) 0.087(2) 0.0135(14) -0.0028(15) 0.0067(14)
C23 0.107(2) 0.0682(18) 0.0700(19) 0.0254(15) -0.0211(16) -0.0104(16)
C24 0.100(2) 0.0538(15) 0.0540(14) -0.0072(11) -0.0072(13) -0.0033(14)
C25 0.118(2) 0.0684(17) 0.0413(13) -0.0059(12) -0.0049(14) 0.0077(16)
C26 0.134(3) 0.0751(19) 0.0463(14) 0.0118(13) -0.0068(15) -0.0112(18)

loop_
_atom_type_symbol
_atom_type_description
_atom_type_scat_dispersion_real
_atom_type_scat_dispersion_imag
_atom_type_scat_source
C C 0.0181 0.0091 'International Tables Vol C Tables 4.2.6.8 and 6.1.1.4'
H H 0.0000 0.0000 'International Tables Vol C Tables 4.2.6.8 and 6.1.1.4'
N N 0.0311 0.0180 'International Tables Vol C Tables 4.2.6.8 and 6.1.1.4'

loop_
_geom_angle_atom_site_label_1
_geom_angle_atom_site_label_2
_geom_angle_atom_site_label_3
_geom_angle
N2 N1 C4 111.53(15)
N2 N1 C6 116.61(15)
C4 N1 C6 131.78(16)
C3 N2 N1 105.24(16)
N2 C3 C9 111.09(17)
N2 C3 C5 119.34(18)
C9 C3 C5 129.56(18)
C9 C4 N1 106.21(17)
C9 C4 C10 122.60(18)
N1 C4 C10 130.88(17)
C15 C5 C11 118.5(2)
C15 C5 C3 121.3(2)
C11 C5 C3 120.18(19)
C16 C6 C7 120.4(2)
C16 C6 N1 118.65(18)
C7 C6 N1 120.9(2)
C20 C7 C6 119.6(2)
C9 C8 C12 109.89(17)
C4 C9 C3 105.93(17)
C4 C9 C8 120.19(18)
C3 C9 C8 133.87(18)
C13 C10 C14 119.64(19)
C13 C10 C4 124.85(19)
C14 C10 C4 115.37(18)
C22 C11 C5 120.1(3)
C19 C12 C14 115.1(2)
C19 C12 C8 111.06(19)
C14 C12 C8 110.73(19)
C17 C13 C10 120.8(2)
C18 C14 C10 118.0(2)
C18 C14 C12 122.4(2)
C10 C14 C12 119.54(18)
C5 C15 C26 121.3(3)
C6 C16 C24 119.5(2)
C21 C17 C13 120.0(2)
C14 C18 C21 121.8(2)
C7 C20 C25 120.4(2)
C17 C21 C18 119.8(2)
C23 C22 C11 120.6(3)
C26 C23 C22 119.9(3)
C25 C24 C16 120.7(3)
C24 C25 C20 119.4(2)
C23 C26 C15 119.5(3)

loop_
_geom_bond_atom_site_label_1
_geom_bond_atom_site_label_2
_geom_bond_distance
N1 N2 1.361(2)
N1 C4 1.372(2)
N1 C6 1.429(2)
N2 C3 1.331(2)
C3 C9 1.404(3)
C3 C5 1.475(3)
C4 C9 1.372(3)
C4 C10 1.467(3)
C5 C15 1.379(3)
C5 C11 1.388(3)
C6 C16 1.379(3)
C6 C7 1.379(3)
C7 C20 1.375(3)
C8 C9 1.495(3)
C8 C12 1.527(3)
C10 C13 1.387(3)
C10 C14 1.412(3)
C11 C22 1.380(3)
C12 C19 1.518(3)
C12 C14 1.522(3)
C13 C17 1.383(3)
C14 C18 1.386(3)
C15 C26 1.384(3)
C16 C24 1.377(3)
C17 C21 1.369(4)
C18 C21 1.385(4)
C20 C25 1.386(4)
C22 C23 1.375(4)
C23 C26 1.372(4)
C24 C25 1.372(4)
